data_7023120
loop_
_publ_author_name
'Saha, Tanmoy Kumar'
'Mandal, Mrinmay'
'Thunga, Madhubabu'
'Chakraborty, Debashis'
'Ramkumar, Venkatachalam'

_publ_section_title
;
 Imino phenoxide complexes of niobium and tantalum as catalysts for the
 polymerization of lactides, \e-caprolactone and ethylene.
;
_journal_issue 28
_journal_name_full 'Dalton transactions (Cambridge, England : 2003)'
_journal_page_first 10304
_journal_page_last 10314
_journal_paper_doi 10.1039/c3dt50752a
_journal_volume 42
_journal_year 2013
_chemical_formula_sum 'C23 H32 Cl2 N Nb O4'
_chemical_formula_weight 550.31
_chemical_name_systematic
;

?

;
_space_group_IT_number 14
_symmetry_cell_setting monoclinic
_symmetry_space_group_name_Hall '-P 2yn'
_symmetry_space_group_name_H-M 'P 1 21/n 1'
_atom_sites_solution_hydrogens geom
_atom_sites_solution_primary direct
_atom_sites_solution_secondary difmap
_audit_creation_method SHELXL-97
_cell_angle_alpha 90.00
_cell_angle_beta 94.923(2)
_cell_angle_gamma 90.00
_cell_formula_units_Z 4
_cell_length_a 8.1760(3)
_cell_length_b 23.9385(9)
_cell_length_c 13.5896(6)
_cell_measurement_reflns_used 8053
_cell_measurement_temperature 173(2)
_cell_measurement_theta_max 26.66
_cell_measurement_theta_min 2.27
_cell_volume 2649.96(18)
_computing_cell_refinement 'APEXII/SAINT, Bruker,2004'
_computing_data_collection 'APEXII, Bruker,2004'
_computing_data_reduction 'SAINT PLUS/XPREP, Bruker,2004'
_computing_molecular_graphics 'ORTEP-3 (Farrugia, 1997)'
_computing_publication_material 'SHELXL-97 (Sheldrick, 2008)'
_computing_structure_refinement 'SHELXL-97 (Sheldrick, 2008)'
_computing_structure_solution 'SHELXS-97 (Sheldrick, 2008)'
_diffrn_ambient_temperature 173(2)
_diffrn_measured_fraction_theta_full 0.998
_diffrn_measured_fraction_theta_max 0.888
_diffrn_measurement_device_type 'Bruker APEXII CCD area detector'
_diffrn_measurement_method 'phi and omega scans'
_diffrn_radiation_monochromator graphite
_diffrn_radiation_source 'fine-focus sealed tube'
_diffrn_radiation_type MoK\a
_diffrn_radiation_wavelength 0.71073
_diffrn_reflns_av_R_equivalents 0.0217
_diffrn_reflns_av_sigmaI/netI 0.0270
_diffrn_reflns_limit_h_max 9
_diffrn_reflns_limit_h_min -10
_diffrn_reflns_limit_k_max 28
_diffrn_reflns_limit_k_min -30
_diffrn_reflns_limit_l_max 10
_diffrn_reflns_limit_l_min -16
_diffrn_reflns_number 18999
_diffrn_reflns_theta_full 25.00
_diffrn_reflns_theta_max 28.44
_diffrn_reflns_theta_min 2.27
_exptl_absorpt_coefficient_mu 0.682
_exptl_absorpt_correction_T_max 0.9046
_exptl_absorpt_correction_T_min 0.7962
_exptl_absorpt_correction_type multi-scan
_exptl_absorpt_process_details ' SADABS (Bruker,2004)'
_exptl_crystal_colour red
_exptl_crystal_density_diffrn 1.379
_exptl_crystal_density_method 'not measured'
_exptl_crystal_description Block
_exptl_crystal_F_000 1136
_exptl_crystal_size_max 0.35
_exptl_crystal_size_mid 0.28
_exptl_crystal_size_min 0.15
_refine_diff_density_max 0.724
_refine_diff_density_min -0.573
_refine_diff_density_rms 0.057
_refine_ls_extinction_method none
_refine_ls_goodness_of_fit_ref 1.029
_refine_ls_hydrogen_treatment mixed
_refine_ls_matrix_type full
_refine_ls_number_parameters 287
_refine_ls_number_reflns 5912
_refine_ls_number_restraints 0
_refine_ls_restrained_S_all 1.029
_refine_ls_R_factor_all 0.0701
_refine_ls_R_factor_gt 0.0439
_refine_ls_shift/su_max 0.001
_refine_ls_shift/su_mean 0.000
_refine_ls_structure_factor_coef Fsqd
_refine_ls_weighting_details 'calc w=1/[\s^2^(Fo^2^)+(0.1000P)^2^+0.4512P] where P=(Fo^2^+2Fc^2^)/3'
_refine_ls_weighting_scheme calc
_refine_ls_wR_factor_gt 0.1367
_refine_ls_wR_factor_ref 0.1587
_reflns_number_gt 4212
_reflns_number_total 5912
_reflns_threshold_expression >2sigma(I)
_cod_data_source_file c3dt50752a.cif
_cod_data_source_block new
_cod_depositor_comments
;
The following automatic conversions were performed:

'_symmetry_cell_setting' value 'Monoclinic' changed to 'monoclinic'
according to /home/saulius/struct/CIF-dictionaries/cif_core.dic
dictionary named 'cif_core.dic' version 2.4.2 from 2011-04-26.

Automatic conversion script
Id: cif_fix_values 1891 2012-01-12 08:04:46Z andrius 
;
_cod_original_sg_symbol_H-M P2(1)/n
_cod_database_code 7023120

loop_
_symmetry_equiv_pos_as_xyz
'x, y, z'
'-x+1/2, y+1/2, -z+1/2'
'-x, -y, -z'
'x-1/2, -y-1/2, z-1/2'

loop_
_atom_site_label
_atom_site_type_symbol
_atom_site_fract_x
_atom_site_fract_y
_atom_site_fract_z
_atom_site_U_iso_or_equiv
_atom_site_adp_type
_atom_site_occupancy
_atom_site_symmetry_multiplicity
_atom_site_calc_flag
_atom_site_refinement_flags
C1 C 0.4514(3) 0.10323(12) 0.6965(2) 0.0495(7) Uani 1 1 d .
C2 C 0.4689(4) 0.09738(14) 0.7997(2) 0.0537(7) Uani 1 1 d .
C3 C 0.3628(4) 0.06016(14) 0.8397(3) 0.0599(8) Uani 1 1 d .
H3 H 0.3730 0.0551 0.9093 0.072 Uiso 1 1 calc R
C4 C 0.2427(4) 0.02993(14) 0.7847(3) 0.0614(8) Uani 1 1 d .
C5 C 0.2293(4) 0.03642(13) 0.6844(3) 0.0592(8) Uani 1 1 d .
H5 H 0.1484 0.0159 0.6453 0.071 Uiso 1 1 calc R
C6 C 0.3329(4) 0.07279(12) 0.6385(2) 0.0521(7) Uani 1 1 d .
C7 C 0.3133(4) 0.07816(13) 0.5316(2) 0.0553(8) Uani 1 1 d .
H7 H 0.2278 0.0566 0.4986 0.066 Uiso 1 1 calc R
C8 C 0.3499(4) 0.10397(13) 0.3711(2) 0.0556(7) Uani 1 1 d .
C9 C 0.3698(5) 0.05414(14) 0.3239(3) 0.0650(9) Uani 1 1 d .
H9 H 0.4133 0.0227 0.3600 0.078 Uiso 1 1 calc R
C10 C 0.3269(5) 0.04967(15) 0.2244(3) 0.0677(9) Uani 1 1 d .
H10 H 0.3427 0.0153 0.1917 0.081 Uiso 1 1 calc R
C11 C 0.2611(4) 0.09467(15) 0.1714(2) 0.0602(8) Uani 1 1 d .
C12 C 0.2408(5) 0.14403(16) 0.2184(3) 0.0678(9) Uani 1 1 d .
H12 H 0.1943 0.1751 0.1826 0.081 Uiso 1 1 calc R
C13 C 0.2885(5) 0.14910(15) 0.3193(3) 0.0702(10) Uani 1 1 d .
H13 H 0.2781 0.1840 0.3516 0.084 Uiso 1 1 calc R
C14 C 0.5968(5) 0.13189(17) 0.8634(3) 0.0702(10) Uani 1 1 d .
C15 C 0.7688(5) 0.1213(2) 0.8307(4) 0.0990(15) Uani 1 1 d .
H15A H 0.7693 0.1294 0.7600 0.148 Uiso 1 1 calc R
H15B H 0.7989 0.0821 0.8428 0.148 Uiso 1 1 calc R
H15C H 0.8481 0.1455 0.8682 0.148 Uiso 1 1 calc R
C16 C 0.5541(6) 0.19366(18) 0.8520(4) 0.0940(14) Uani 1 1 d .
H16A H 0.4444 0.2003 0.8736 0.141 Uiso 1 1 calc R
H16B H 0.5558 0.2045 0.7826 0.141 Uiso 1 1 calc R
H16C H 0.6348 0.2159 0.8926 0.141 Uiso 1 1 calc R
C17 C 0.6009(6) 0.1167(2) 0.9733(3) 0.1043(17) Uani 1 1 d .
H17A H 0.6827 0.1399 1.0112 0.156 Uiso 1 1 calc R
H17B H 0.6302 0.0772 0.9822 0.156 Uiso 1 1 calc R
H17C H 0.4925 0.1233 0.9968 0.156 Uiso 1 1 calc R
C18 C 0.1302(6) -0.00933(19) 0.8345(3) 0.0869(12) Uani 1 1 d .
H18A H 0.0509 -0.0259 0.7847 0.130 Uiso 1 1 calc R
H18B H 0.0715 0.0115 0.8826 0.130 Uiso 1 1 calc R
H18C H 0.1955 -0.0390 0.8684 0.130 Uiso 1 1 calc R
C19 C 0.1333(6) 0.1286(3) 0.0190(3) 0.1020(17) Uani 1 1 d .
H19A H 0.0369 0.1394 0.0528 0.153 Uiso 1 1 calc R
H19B H 0.0980 0.1154 -0.0476 0.153 Uiso 1 1 calc R
H19C H 0.2059 0.1609 0.0148 0.153 Uiso 1 1 calc R
C20 C 0.7109(10) 0.1415(3) 0.3066(5) 0.150(3) Uani 1 1 d .
H20A H 0.7513 0.1029 0.3189 0.180 Uiso 1 1 calc R
H20B H 0.6094 0.1387 0.2616 0.180 Uiso 1 1 calc R
C21 C 0.8177(13) 0.1673(4) 0.2603(7) 0.197(5) Uani 1 1 d .
H21A H 0.7898 0.2071 0.2560 0.295 Uiso 1 1 calc R
H21B H 0.8190 0.1518 0.1937 0.295 Uiso 1 1 calc R
H21C H 0.9264 0.1628 0.2959 0.295 Uiso 1 1 calc R
C22 C 0.9764(8) 0.2110(4) 0.5958(6) 0.168(4) Uani 1 1 d .
H22A H 1.0256 0.1961 0.5372 0.201 Uiso 1 1 calc R
H22B H 0.9826 0.2522 0.5916 0.201 Uiso 1 1 calc R
C23 C 1.0709(9) 0.1964(4) 0.6715(9) 0.204(5) Uani 1 1 d .
H23A H 1.0222 0.2079 0.7317 0.306 Uiso 1 1 calc R
H23B H 1.1782 0.2143 0.6691 0.306 Uiso 1 1 calc R
H23C H 1.0845 0.1557 0.6716 0.306 Uiso 1 1 calc R
Cl1 Cl 0.76306(14) 0.07064(4) 0.53345(10) 0.0889(3) Uani 1 1 d .
Cl2 Cl 0.44692(15) 0.24047(4) 0.51662(9) 0.0878(3) Uani 1 1 d .
N1 N 0.3971(3) 0.10839(11) 0.47629(19) 0.0549(6) Uani 1 1 d .
Nb1 Nb 0.62563(4) 0.160842(12) 0.52817(2) 0.06008(15) Uani 1 1 d .
O5 O 0.5443(3) 0.13976(10) 0.65193(16) 0.0583(5) Uani 1 1 d .
O6 O 0.2194(3) 0.08501(12) 0.07315(18) 0.0782(7) Uani 1 1 d .
O7 O 0.6669(4) 0.16327(11) 0.3975(2) 0.0827(8) Uani 1 1 d .
O8 O 0.8073(3) 0.19670(11) 0.5850(2) 0.0823(8) Uani 1 1 d .

loop_
_atom_site_aniso_label
_atom_site_aniso_U_11
_atom_site_aniso_U_22
_atom_site_aniso_U_33
_atom_site_aniso_U_23
_atom_site_aniso_U_13
_atom_site_aniso_U_12
C1 0.0487(15) 0.0463(15) 0.0530(18) -0.0003(13) 0.0013(13) 0.0010(12)
C2 0.0544(17) 0.0573(17) 0.0483(17) -0.0025(14) -0.0013(14) 0.0023(14)
C3 0.068(2) 0.0601(19) 0.0516(19) 0.0031(15) 0.0031(15) 0.0061(16)
C4 0.0633(19) 0.0561(18) 0.066(2) 0.0043(16) 0.0109(16) -0.0029(15)
C5 0.0599(18) 0.0553(17) 0.062(2) -0.0020(15) -0.0006(15) -0.0089(14)
C6 0.0559(17) 0.0478(15) 0.0514(18) -0.0020(13) -0.0015(14) -0.0065(13)
C7 0.0608(18) 0.0510(16) 0.0520(18) -0.0025(14) -0.0064(14) -0.0088(14)
C8 0.0637(19) 0.0524(16) 0.0497(18) 0.0013(14) -0.0013(14) -0.0056(14)
C9 0.088(2) 0.0476(16) 0.057(2) 0.0012(15) -0.0100(18) 0.0030(16)
C10 0.085(2) 0.0553(18) 0.061(2) -0.0072(16) -0.0042(18) 0.0089(17)
C11 0.0593(18) 0.069(2) 0.0520(19) -0.0004(16) -0.0007(15) 0.0027(16)
C12 0.085(2) 0.0633(19) 0.053(2) 0.0029(16) -0.0069(18) 0.0157(18)
C13 0.093(3) 0.0568(18) 0.059(2) -0.0044(16) -0.0037(19) 0.0112(18)
C14 0.071(2) 0.082(2) 0.054(2) -0.0030(18) -0.0124(17) -0.0131(19)
C15 0.062(2) 0.137(4) 0.094(3) -0.010(3) -0.018(2) -0.009(3)
C16 0.118(3) 0.075(3) 0.084(3) -0.023(2) -0.019(3) -0.017(2)
C17 0.110(3) 0.144(5) 0.053(2) 0.001(3) -0.023(2) -0.032(3)
C18 0.100(3) 0.083(3) 0.080(3) 0.010(2) 0.019(2) -0.025(2)
C19 0.103(3) 0.140(5) 0.059(3) -0.002(3) -0.018(2) 0.051(3)
C20 0.190(7) 0.154(5) 0.117(5) -0.050(4) 0.084(5) -0.078(5)
C21 0.245(11) 0.184(8) 0.182(8) -0.038(6) 0.137(8) -0.061(7)
C22 0.112(5) 0.213(8) 0.172(7) 0.054(6) -0.025(5) -0.085(5)
C23 0.084(4) 0.200(9) 0.318(13) 0.059(9) -0.035(6) -0.025(5)
Cl1 0.0947(7) 0.0615(5) 0.1108(9) -0.0011(5) 0.0102(6) 0.0045(5)
Cl2 0.1065(8) 0.0521(5) 0.1019(8) -0.0055(5) -0.0071(6) 0.0029(5)
N1 0.0653(16) 0.0505(14) 0.0472(15) -0.0016(11) -0.0049(12) -0.0059(12)
Nb1 0.0681(2) 0.0495(2) 0.0628(2) 0.00024(13) 0.00634(16) -0.01322(13)
O5 0.0618(13) 0.0604(12) 0.0520(13) -0.0020(10) 0.0005(10) -0.0168(11)
O6 0.0897(18) 0.0904(18) 0.0522(15) -0.0052(13) -0.0081(13) 0.0194(15)
O7 0.110(2) 0.0737(18) 0.0675(17) 0.0001(13) 0.0269(16) -0.0183(14)
O8 0.0745(16) 0.0755(17) 0.096(2) 0.0001(15) 0.0029(14) -0.0280(13)

loop_
_atom_type_symbol
_atom_type_description
_atom_type_scat_dispersion_real
_atom_type_scat_dispersion_imag
_atom_type_scat_source
C C 0.0033 0.0016 'International Tables Vol C Tables 4.2.6.8 and 6.1.1.4'
H H 0.0000 0.0000 'International Tables Vol C Tables 4.2.6.8 and 6.1.1.4'
N N 0.0061 0.0033 'International Tables Vol C Tables 4.2.6.8 and 6.1.1.4'
O O 0.0106 0.0060 'International Tables Vol C Tables 4.2.6.8 and 6.1.1.4'
Nb Nb -2.0727 0.6215 'International Tables Vol C Tables 4.2.6.8 and 6.1.1.4'
Cl Cl 0.1484 0.1585 'International Tables Vol C Tables 4.2.6.8 and 6.1.1.4'

loop_
_geom_angle_atom_site_label_1
_geom_angle_atom_site_label_2
_geom_angle_atom_site_label_3
_geom_angle
O5 C1 C6 118.6(3)
O5 C1 C2 120.3(3)
C6 C1 C2 121.1(3)
C3 C2 C1 116.2(3)
C3 C2 C14 122.8(3)
C1 C2 C14 120.9(3)
C4 C3 C2 124.2(3)
C4 C3 H3 117.9
C2 C3 H3 117.9
C5 C4 C3 118.1(3)
C5 C4 C18 121.1(3)
C3 C4 C18 120.8(3)
C4 C5 C6 121.1(3)
C4 C5 H5 119.5
C6 C5 H5 119.5
C5 C6 C1 119.3(3)
C5 C6 C7 118.8(3)
C1 C6 C7 121.9(3)
N1 C7 C6 128.1(3)
N1 C7 H7 116.0
C6 C7 H7 116.0
C13 C8 C9 120.1(3)
C13 C8 N1 120.4(3)
C9 C8 N1 119.5(3)
C8 C9 C10 119.9(3)
C8 C9 H9 120.0
C10 C9 H9 120.0
C9 C10 C11 120.6(3)
C9 C10 H10 119.7
C11 C10 H10 119.7
C12 C11 O6 125.0(3)
C12 C11 C10 119.5(3)
O6 C11 C10 115.5(3)
C11 C12 C13 120.0(3)
C11 C12 H12 120.0
C13 C12 H12 120.0
C8 C13 C12 119.9(3)
C8 C13 H13 120.1
C12 C13 H13 120.1
C16 C14 C15 109.8(4)
C16 C14 C17 108.4(4)
C15 C14 C17 107.4(4)
C16 C14 C2 109.0(3)
C15 C14 C2 110.1(3)
C17 C14 C2 112.2(3)
C14 C15 H15A 109.5
C14 C15 H15B 109.5
H15A C15 H15B 109.5
C14 C15 H15C 109.5
H15A C15 H15C 109.5
H15B C15 H15C 109.5
C14 C16 H16A 109.5
C14 C16 H16B 109.5
H16A C16 H16B 109.5
C14 C16 H16C 109.5
H16A C16 H16C 109.5
H16B C16 H16C 109.5
C14 C17 H17A 109.5
C14 C17 H17B 109.5
H17A C17 H17B 109.5
C14 C17 H17C 109.5
H17A C17 H17C 109.5
H17B C17 H17C 109.5
C4 C18 H18A 109.5
C4 C18 H18B 109.5
H18A C18 H18B 109.5
C4 C18 H18C 109.5
H18A C18 H18C 109.5
H18B C18 H18C 109.5
O6 C19 H19A 109.5
O6 C19 H19B 109.5
H19A C19 H19B 109.5
O6 C19 H19C 109.5
H19A C19 H19C 109.5
H19B C19 H19C 109.5
C21 C20 O7 119.2(6)
C21 C20 H20A 107.5
O7 C20 H20A 107.5
C21 C20 H20B 107.5
O7 C20 H20B 107.5
H20A C20 H20B 107.0
C20 C21 H21A 109.5
C20 C21 H21B 109.5
H21A C21 H21B 109.5
C20 C21 H21C 109.5
H21A C21 H21C 109.5
H21B C21 H21C 109.5
C23 C22 O8 122.1(7)
C23 C22 H22A 106.8
O8 C22 H22A 106.8
C23 C22 H22B 106.8
O8 C22 H22B 106.8
H22A C22 H22B 106.6
C22 C23 H23A 109.5
C22 C23 H23B 109.5
H23A C23 H23B 109.5
C22 C23 H23C 109.5
H23A C23 H23C 109.5
H23B C23 H23C 109.5
C7 N1 C8 115.2(3)
C7 N1 Nb1 125.9(2)
C8 N1 Nb1 118.7(2)
O8 Nb1 O7 100.59(14)
O8 Nb1 O5 94.74(11)
O7 Nb1 O5 163.21(11)
O8 Nb1 N1 172.05(11)
O7 Nb1 N1 86.17(11)
O5 Nb1 N1 78.08(9)
O8 Nb1 Cl2 97.05(10)
O7 Nb1 Cl2 94.19(10)
O5 Nb1 Cl2 90.65(8)
N1 Nb1 Cl2 86.55(7)
O8 Nb1 Cl1 92.75(10)
O7 Nb1 Cl1 86.21(10)
O5 Nb1 Cl1 86.27(8)
N1 Nb1 Cl1 83.45(7)
Cl2 Nb1 Cl1 169.95(4)
C1 O5 Nb1 144.9(2)
C11 O6 C19 116.7(3)
C20 O7 Nb1 156.1(4)
C22 O8 Nb1 154.9(5)

loop_
_geom_bond_atom_site_label_1
_geom_bond_atom_site_label_2
_geom_bond_distance
C1 O5 1.337(4)
C1 C6 1.400(4)
C1 C2 1.404(4)
C2 C3 1.387(5)
C2 C14 1.540(5)
C3 C4 1.386(5)
C3 H3 0.9500
C4 C5 1.366(5)
C4 C18 1.515(5)
C5 C6 1.398(5)
C5 H5 0.9500
C6 C7 1.454(4)
C7 N1 1.283(4)
C7 H7 0.9500
C8 C13 1.362(5)
C8 C9 1.371(5)
C8 N1 1.452(4)
C9 C10 1.372(5)
C9 H9 0.9500
C10 C11 1.379(5)
C10 H10 0.9500
C11 C12 1.360(5)
C11 O6 1.369(4)
C12 C13 1.399(5)
C12 H12 0.9500
C13 H13 0.9500
C14 C16 1.524(6)
C14 C15 1.532(6)
C14 C17 1.535(5)
C15 H15A 0.9800
C15 H15B 0.9800
C15 H15C 0.9800
C16 H16A 0.9800
C16 H16B 0.9800
C16 H16C 0.9800
C17 H17A 0.9800
C17 H17B 0.9800
C17 H17C 0.9800
C18 H18A 0.9800
C18 H18B 0.9800
C18 H18C 0.9800
C19 O6 1.427(5)
C19 H19A 0.9800
C19 H19B 0.9800
C19 H19C 0.9800
C20 C21 1.278(8)
C20 O7 1.416(6)
C20 H20A 0.9900
C20 H20B 0.9900
C21 H21A 0.9800
C21 H21B 0.9800
C21 H21C 0.9800
C22 C23 1.281(9)
C22 O8 1.420(6)
C22 H22A 0.9900
C22 H22B 0.9900
C23 H23A 0.9800
C23 H23B 0.9800
C23 H23C 0.9800
Cl1 Nb1 2.4324(11)
Cl2 Nb1 2.3987(11)
N1 Nb1 2.310(3)
Nb1 O8 1.828(2)
Nb1 O7 1.836(3)
Nb1 O5 1.928(2)

loop_
_geom_torsion_atom_site_label_1
_geom_torsion_atom_site_label_2
_geom_torsion_atom_site_label_3
_geom_torsion_atom_site_label_4
_geom_torsion
O5 C1 C2 C3 177.5(3)
C6 C1 C2 C3 -0.1(4)
O5 C1 C2 C14 -1.1(5)
C6 C1 C2 C14 -178.7(3)
C1 C2 C3 C4 -0.8(5)
C14 C2 C3 C4 177.7(3)
C2 C3 C4 C5 1.1(5)
C2 C3 C4 C18 -179.2(3)
C3 C4 C5 C6 -0.4(5)
C18 C4 C5 C6 179.8(4)
C4 C5 C6 C1 -0.4(5)
C4 C5 C6 C7 -179.9(3)
O5 C1 C6 C5 -176.9(3)
C2 C1 C6 C5 0.7(5)
O5 C1 C6 C7 2.6(5)
C2 C1 C6 C7 -179.8(3)
C5 C6 C7 N1 -178.9(3)
C1 C6 C7 N1 1.6(5)
C13 C8 C9 C10 -0.4(6)
N1 C8 C9 C10 -179.4(3)
C8 C9 C10 C11 -1.1(6)
C9 C10 C11 C12 0.9(6)
C9 C10 C11 O6 -178.6(4)
O6 C11 C12 C13 -179.8(4)
C10 C11 C12 C13 0.8(6)
C9 C8 C13 C12 2.1(6)
N1 C8 C13 C12 -178.9(3)
C11 C12 C13 C8 -2.3(6)
C3 C2 C14 C16 -115.5(4)
C1 C2 C14 C16 63.0(4)
C3 C2 C14 C15 124.0(4)
C1 C2 C14 C15 -57.5(5)
C3 C2 C14 C17 4.5(5)
C1 C2 C14 C17 -177.0(4)
C6 C7 N1 C8 178.8(3)
C6 C7 N1 Nb1 5.0(5)
C13 C8 N1 C7 116.1(4)
C9 C8 N1 C7 -64.9(4)
C13 C8 N1 Nb1 -69.6(4)
C9 C8 N1 Nb1 109.4(3)
C7 N1 Nb1 O8 15.1(10)
C8 N1 Nb1 O8 -158.5(8)
C7 N1 Nb1 O7 163.5(3)
C8 N1 Nb1 O7 -10.1(2)
C7 N1 Nb1 O5 -10.7(3)
C8 N1 Nb1 O5 175.7(2)
C7 N1 Nb1 Cl2 -102.1(3)
C8 N1 Nb1 Cl2 84.3(2)
C7 N1 Nb1 Cl1 76.9(3)
C8 N1 Nb1 Cl1 -96.7(2)
C6 C1 O5 Nb1 -20.7(5)
C2 C1 O5 Nb1 161.7(3)
O8 Nb1 O5 C1 -155.3(4)
O7 Nb1 O5 C1 0.7(6)
N1 Nb1 O5 C1 21.2(4)
Cl2 Nb1 O5 C1 107.6(4)
Cl1 Nb1 O5 C1 -62.9(4)
C12 C11 O6 C19 -6.6(6)
C10 C11 O6 C19 172.8(4)
C21 C20 O7 Nb1 -131.7(9)
O8 Nb1 O7 C20 106.9(9)
O5 Nb1 O7 C20 -48.7(11)
N1 Nb1 O7 C20 -68.9(9)
Cl2 Nb1 O7 C20 -155.1(9)
Cl1 Nb1 O7 C20 14.8(9)
C23 C22 O8 Nb1 -113.2(11)
O7 Nb1 O8 C22 -37.2(9)
O5 Nb1 O8 C22 135.9(9)
N1 Nb1 O8 C22 110.7(11)
Cl2 Nb1 O8 C22 -132.8(9)
Cl1 Nb1 O8 C22 49.5(9)
